data_2209599
loop_
_publ_author_name
'Wardell, Solange M. S. V.'
'Souza, Marcus V. N. de'
'Wardell, James L.'
'Low, John N.'
'Glidewell, Christopher'

_publ_section_title
;
 Acetone (2,6-dichlorobenzoyl)hydrazone: chains of \p-stacked
 hydrogen-bonded dimers
;
_journal_coeditor_code LH2095
_journal_issue 7
_journal_name_full 'Acta Crystallographica Section E'
_journal_page_first o2841
_journal_page_last o2843
_journal_paper_doi 10.1107/S1600536806020691
_journal_volume 62
_journal_year 2006
_chemical_formula_iupac 'C10 H10 Cl2 N2 O'
_chemical_formula_moiety 'C10 H10 Cl2 N2 O'
_chemical_formula_sum 'C10 H10 Cl2 N2 O'
_chemical_formula_weight 245.10
_chemical_name_systematic
;
Acetone (2,6-dichlorobenzoyl)hydrazone
;
_space_group_IT_number 2
_symmetry_cell_setting triclinic
_symmetry_space_group_name_Hall '-P 1'
_symmetry_space_group_name_H-M 'P -1'
_atom_sites_solution_hydrogens geom
_atom_sites_solution_primary direct
_atom_sites_solution_secondary difmap
_cell_angle_alpha 71.609(2)
_cell_angle_beta 80.822(2)
_cell_angle_gamma 89.033(2)
_cell_formula_units_Z 2
_cell_length_a 7.4980(3)
_cell_length_b 8.1320(2)
_cell_length_c 9.7759(3)
_cell_measurement_reflns_used 2540
_cell_measurement_temperature 120(2)
_cell_measurement_theta_max 27.48
_cell_measurement_theta_min 2.91
_cell_volume 558.03(3)
_computing_cell_refinement 'DENZO (Otwinowski & Minor, 1997) and COLLECT'
_computing_data_collection 'COLLECT (Nonius, 1999)'
_computing_data_reduction 'DENZO and COLLECT'
_computing_molecular_graphics 'PLATON (Spek, 2003)'
_computing_publication_material 'SHELXL97 and PRPKAPPA (Ferguson, 1999)'
_computing_structure_refinement 'OSCAIL and SHELXL97 (Sheldrick, 1997)'
_computing_structure_solution 'OSCAIL (McArdle, 2003) and SHELXS97 (Sheldrick, 1997)'
_diffrn_ambient_temperature 120(2)
_diffrn_detector_area_resol_mean 9.091
_diffrn_measured_fraction_theta_full 0.998
_diffrn_measured_fraction_theta_max 0.988
_diffrn_measurement_device_type 'Bruker Nonius KappaCCD area-detector'
_diffrn_measurement_method '\f and \w'
_diffrn_radiation_monochromator graphite
_diffrn_radiation_source 'Bruker Nonius FR591 rotating anode'
_diffrn_radiation_type 'Mo K\a'
_diffrn_radiation_wavelength 0.71073
_diffrn_reflns_av_R_equivalents 0.0449
_diffrn_reflns_av_sigmaI/netI 0.0385
_diffrn_reflns_limit_h_max 9
_diffrn_reflns_limit_h_min -9
_diffrn_reflns_limit_k_max 10
_diffrn_reflns_limit_k_min -10
_diffrn_reflns_limit_l_max 12
_diffrn_reflns_limit_l_min -12
_diffrn_reflns_number 13458
_diffrn_reflns_theta_full 26.50
_diffrn_reflns_theta_max 27.60
_diffrn_reflns_theta_min 3.78
_diffrn_standards_decay_% 0
_exptl_absorpt_coefficient_mu 0.555
_exptl_absorpt_correction_T_max 0.957
_exptl_absorpt_correction_T_min 0.822
_exptl_absorpt_correction_type multi-scan
_exptl_absorpt_process_details '(SADABS; Sheldrick, 2003)'
_exptl_crystal_colour colourless
_exptl_crystal_density_diffrn 1.459
_exptl_crystal_density_method 'not measured'
_exptl_crystal_description lath
_exptl_crystal_F_000 252
_exptl_crystal_size_max 0.42
_exptl_crystal_size_mid 0.10
_exptl_crystal_size_min 0.08
_refine_diff_density_max 0.293
_refine_diff_density_min -0.339
_refine_ls_extinction_method none
_refine_ls_goodness_of_fit_ref 1.035
_refine_ls_hydrogen_treatment constr
_refine_ls_matrix_type full
_refine_ls_number_parameters 138
_refine_ls_number_reflns 2568
_refine_ls_number_restraints 0
_refine_ls_restrained_S_all 1.035
_refine_ls_R_factor_all 0.0597
_refine_ls_R_factor_gt 0.0384
_refine_ls_shift/su_max 0.001
_refine_ls_shift/su_mean 0.000
_refine_ls_structure_factor_coef Fsqd
_refine_ls_weighting_details 'w = 1/[\s^2^(Fo^2^)+(0.0449P)^2^+0.2175P] where P=(Fo^2^+2Fc^2^)/3'
_refine_ls_weighting_scheme calc
_refine_ls_wR_factor_gt 0.0865
_refine_ls_wR_factor_ref 0.0962
_reflns_number_gt 1970
_reflns_number_total 2568
_reflns_threshold_expression I>2\s(I)
_cod_data_source_file lh2095.cif
_cod_data_source_block I
_cod_database_code 2209599
_cod_database_fobs_code 2209599

loop_
_symmetry_equiv_pos_as_xyz
'x, y, z'
'-x, -y, -z'

loop_
_atom_site_type_symbol
_atom_site_label
_atom_site_fract_x
_atom_site_fract_y
_atom_site_fract_z
_atom_site_U_iso_or_equiv
_atom_site_adp_type
_atom_site_calc_flag
_atom_site_refinement_flags
_atom_site_occupancy
C C1 0.6756(2) 0.8506(2) 0.18118(17) 0.0197(4) Uani d . 1
C C2 0.7648(2) 0.8102(2) 0.06043(19) 0.0225(4) Uani d . 1
Cl Cl2 0.80670(8) 0.59432(6) 0.07718(5) 0.03773(16) Uani d . 1
C C3 0.8217(3) 0.9350(3) -0.07220(19) 0.0276(4) Uani d . 1
C C4 0.7856(3) 1.1063(3) -0.0867(2) 0.0306(5) Uani d . 1
C C5 0.6953(3) 1.1521(2) 0.0295(2) 0.0273(4) Uani d . 1
C C6 0.6420(2) 1.0247(2) 0.16195(19) 0.0213(4) Uani d . 1
Cl Cl6 0.52761(7) 1.08133(6) 0.30856(5) 0.03135(15) Uani d . 1
N N1 0.6983(2) 0.67279(18) 0.43117(15) 0.0213(3) Uani d . 1
N N2 0.8638(2) 0.75866(19) 0.41427(16) 0.0221(3) Uani d . 1
C C7 0.6030(2) 0.7097(2) 0.32012(18) 0.0213(4) Uani d . 1
O O7 0.46049(18) 0.63126(16) 0.33026(13) 0.0288(3) Uani d . 1
C C8 0.9384(2) 0.7238(2) 0.52866(19) 0.0217(4) Uani d . 1
C C9 1.1187(3) 0.8105(3) 0.5128(2) 0.0304(4) Uani d . 1
C C10 0.8629(3) 0.6040(2) 0.6766(2) 0.0284(4) Uani d . 1
H H3 0.8847 0.9037 -0.1522 0.036 Uiso calc R 1
H H4 0.8234 1.1935 -0.1777 0.040 Uiso calc R 1
H H5 0.6699 1.2699 0.0187 0.035 Uiso calc R 1
H H1 0.6567 0.5918 0.5083 0.026 Uiso d R 1
H H9A 1.1539 0.8857 0.4118 0.039 Uiso calc R 1
H H9B 1.2092 0.7222 0.5374 0.039 Uiso calc R 1
H H9C 1.1109 0.8802 0.5789 0.039 Uiso calc R 1
H H10A 0.7368 0.6313 0.7031 0.037 Uiso calc R 1
H H10B 0.9338 0.6181 0.7484 0.037 Uiso calc R 1
H H10C 0.8683 0.4840 0.6753 0.037 Uiso calc R 1

loop_
_atom_site_aniso_label
_atom_site_aniso_U_11
_atom_site_aniso_U_22
_atom_site_aniso_U_33
_atom_site_aniso_U_12
_atom_site_aniso_U_13
_atom_site_aniso_U_23
C1 0.0177(9) 0.0220(9) 0.0171(9) -0.0042(7) -0.0063(7) -0.0011(7)
C2 0.0221(9) 0.0238(9) 0.0205(9) 0.0013(7) -0.0077(7) -0.0035(7)
Cl2 0.0544(4) 0.0293(3) 0.0310(3) 0.0131(2) -0.0103(2) -0.0106(2)
C3 0.0254(10) 0.0374(11) 0.0163(9) -0.0007(8) -0.0030(7) -0.0032(8)
C4 0.0299(11) 0.0314(10) 0.0212(9) -0.0071(8) -0.0045(8) 0.0053(8)
C5 0.0280(10) 0.0203(9) 0.0290(10) -0.0041(8) -0.0096(8) 0.0014(8)
C6 0.0194(9) 0.0233(9) 0.0211(9) -0.0035(7) -0.0052(7) -0.0055(7)
Cl6 0.0327(3) 0.0336(3) 0.0308(3) 0.0005(2) -0.0033(2) -0.0155(2)
N1 0.0221(8) 0.0220(7) 0.0151(7) -0.0069(6) -0.0035(6) 0.0015(6)
N2 0.0204(8) 0.0244(8) 0.0199(8) -0.0060(6) -0.0028(6) -0.0045(6)
C7 0.0231(9) 0.0224(9) 0.0164(8) -0.0028(7) -0.0039(7) -0.0027(7)
O7 0.0276(7) 0.0296(7) 0.0225(7) -0.0123(6) -0.0085(6) 0.0038(5)
C8 0.0237(9) 0.0212(9) 0.0211(9) -0.0002(7) -0.0043(7) -0.0076(7)
C9 0.0245(10) 0.0362(11) 0.0303(10) -0.0058(8) -0.0063(8) -0.0090(9)
C10 0.0303(11) 0.0317(10) 0.0214(9) -0.0040(8) -0.0101(8) -0.0031(8)

loop_
_atom_type_symbol
_atom_type_description
_atom_type_scat_dispersion_real
_atom_type_scat_dispersion_imag
_atom_type_scat_source
C C 0.0033 0.0016 'International Tables Vol C Tables 4.2.6.8 and 6.1.1.4'
H H 0.0000 0.0000 'International Tables Vol C Tables 4.2.6.8 and 6.1.1.4'
N N 0.0061 0.0033 'International Tables Vol C Tables 4.2.6.8 and 6.1.1.4'
O O 0.0106 0.0060 'International Tables Vol C Tables 4.2.6.8 and 6.1.1.4'
Cl Cl 0.1484 0.1585 'International Tables Vol C Tables 4.2.6.8 and 6.1.1.4'

loop_
_geom_angle_atom_site_label_1
_geom_angle_atom_site_label_2
_geom_angle_atom_site_label_3
_geom_angle
_geom_angle_publ_flag
C2 C1 C6 116.86(15) no
C2 C1 C7 120.72(15) no
C6 C1 C7 122.13(16) no
C3 C2 C1 122.47(17) no
C3 C2 Cl2 118.67(15) no
C1 C2 Cl2 118.86(13) no
C2 C3 C4 118.84(18) no
C2 C3 H3 120.6 no
C4 C3 H3 120.6 no
C5 C4 C3 120.68(17) no
C5 C4 H4 119.7 no
C3 C4 H4 119.7 no
C4 C5 C6 119.33(17) no
C4 C5 H5 120.3 no
C6 C5 H5 120.3 no
C5 C6 C1 121.81(17) no
C5 C6 Cl6 119.56(14) no
C1 C6 Cl6 118.62(13) no
C7 N1 N2 120.40(14) no
C7 N1 H1 117.2 no
N2 N1 H1 122.3 no
C8 N2 N1 115.92(14) no
O7 C7 N1 121.67(15) no
O7 C7 C1 120.05(15) no
N1 C7 C1 118.27(15) no
N2 C8 C10 126.04(16) no
N2 C8 C9 117.10(16) no
C10 C8 C9 116.85(16) no
C8 C9 H9A 109.5 no
C8 C9 H9B 109.5 no
H9A C9 H9B 109.5 no
C8 C9 H9C 109.5 no
H9A C9 H9C 109.5 no
H9B C9 H9C 109.5 no
C8 C10 H10A 109.5 no
C8 C10 H10B 109.5 no
H10A C10 H10B 109.5 no
C8 C10 H10C 109.5 no
H10A C10 H10C 109.5 no
H10B C10 H10C 109.5 no

loop_
_geom_bond_atom_site_label_1
_geom_bond_atom_site_label_2
_geom_bond_distance
_geom_bond_publ_flag
C1 C2 1.391(2) no
C1 C6 1.392(2) no
C1 C7 1.502(2) no
C2 C3 1.379(2) no
C2 Cl2 1.7387(18) no
C3 C4 1.382(3) no
C3 H3 0.95 no
C4 C5 1.379(3) no
C4 H4 0.95 no
C5 C6 1.383(2) no
C5 H5 0.95 no
C6 Cl6 1.7360(18) no
N1 C7 1.347(2) no
N1 N2 1.395(2) no
N1 H1 0.8475 no
N2 C8 1.280(2) no
C7 O7 1.228(2) no
C8 C10 1.493(2) no
C8 C9 1.498(2) no
C9 H9A 0.98 no
C9 H9B 0.98 no
C9 H9C 0.98 no
C10 H10A 0.98 no
C10 H10B 0.98 no
C10 H10C 0.98 no

loop_
_geom_hbond_atom_site_label_D
_geom_hbond_atom_site_label_H
_geom_hbond_atom_site_label_A
_geom_hbond_site_symmetry_A
_geom_hbond_distance_DH
_geom_hbond_distance_HA
_geom_hbond_distance_DA
_geom_hbond_angle_DHA
_geom_hbond_publ_flag
N1 H1 O7 2_666 0.85 2.09 2.9232(18) 169 y

loop_
_geom_torsion_atom_site_label_1
_geom_torsion_atom_site_label_2
_geom_torsion_atom_site_label_3
_geom_torsion_atom_site_label_4
_geom_torsion
_geom_torsion_publ_flag
C2 C1 C7 N1 101.4(2) y
C1 C7 N1 N2 -2.8(2) y
C7 N1 N2 C8 175.32(16) y
N1 N2 C8 C9 178.37(15) y
C6 C1 C2 C3 1.3(3) no
C7 C1 C2 C3 175.21(17) no
C6 C1 C2 Cl2 -178.85(13) no
C7 C1 C2 Cl2 -5.0(2) no
C1 C2 C3 C4 -1.4(3) no
Cl2 C2 C3 C4 178.78(14) no
C2 C3 C4 C5 0.4(3) no
C3 C4 C5 C6 0.5(3) no
C4 C5 C6 C1 -0.6(3) no
C4 C5 C6 Cl6 -179.81(14) no
C2 C1 C6 C5 -0.3(3) no
C7 C1 C6 C5 -174.12(16) no
C2 C1 C6 Cl6 178.92(13) no
C7 C1 C6 Cl6 5.1(2) no
N2 N1 C7 O7 177.13(16) no
C2 C1 C7 O7 -78.5(2) no
C6 C1 C7 O7 95.0(2) no
C6 C1 C7 N1 -85.1(2) no
N1 N2 C8 C10 -1.3(3) no

loop_
_cod_related_entry_id
_cod_related_entry_database
_cod_related_entry_code
1 ChemSpider 21127907
